data_4329758
loop_
_publ_author_name
'Tareq M. A. Al-Shboul'
'Gritt Volland'
'Helmar G\"orls'
'Sven Krieck'
'Matthias Westerhausen'

_publ_contact_author
;
      Matthias Westerhausen
      Institut f\"ur anorganische und analytische Chemie
      Friedrich-Schiller-Universit\"at Jena
      August-Bebel-Str. 2
      07743 Jena
      Germany
;
_publ_contact_author_email m.we@uni-jena.de
_publ_contact_author_fax '03641 948 102'
_publ_contact_author_phone '03641 948 110'
_publ_section_title
;
 Oxidation Products of Calcium and Strontium Bis(diphenylphosphanide)
;
_journal_name_full 'Inorganic Chemistry'
_journal_page_first 7903
_journal_page_last 7912
_journal_paper_doi 10.1021/ic300975s
_journal_volume 51
_journal_year 2012
_chemical_formula_moiety 'C32 H36 Ca O4 P2 S2, C4 H8 O'
_chemical_formula_sum 'C36 H44 Ca O5 P2 S2'
_chemical_formula_weight 722.85
_space_group_IT_number 14
_symmetry_cell_setting monoclinic
_symmetry_space_group_name_Hall '-P 2yn'
_symmetry_space_group_name_H-M 'P 1 21/n 1'
_atom_sites_solution_hydrogens geom
_atom_sites_solution_primary direct
_atom_sites_solution_secondary difmap
_audit_creation_method SHELXL-97
_cell_angle_alpha 90.00
_cell_angle_beta 100.702(1)
_cell_angle_gamma 90.00
_cell_formula_units_Z 4
_cell_length_a 12.7135(3)
_cell_length_b 17.4860(4)
_cell_length_c 19.4052(5)
_cell_measurement_temperature 183(2)
_cell_volume 4238.90(18)
_computing_cell_refinement DENZO
_computing_data_collection COLLECT
_computing_data_reduction DENZO
_computing_molecular_graphics SHELXTL/PC
_computing_publication_material SHELXL-97
_computing_structure_refinement 'SHELXL-97 (Sheldrick, 1997)'
_computing_structure_solution 'SHELXS-97 (Sheldrick, 1990)'
_diffrn_ambient_temperature 183(2)
_diffrn_measured_fraction_theta_full 0.992
_diffrn_measured_fraction_theta_max 0.992
_diffrn_measurement_device_type KappaCCD
_diffrn_measurement_method 'phi- + omega-scan'
_diffrn_radiation_monochromator graphite
_diffrn_radiation_source 'fine-focus sealed tube'
_diffrn_radiation_type MoK\a
_diffrn_radiation_wavelength 0.71073
_diffrn_reflns_av_R_equivalents 0.0465
_diffrn_reflns_av_sigmaI/netI 0.0513
_diffrn_reflns_limit_h_max 16
_diffrn_reflns_limit_h_min -13
_diffrn_reflns_limit_k_max 22
_diffrn_reflns_limit_k_min -21
_diffrn_reflns_limit_l_max 25
_diffrn_reflns_limit_l_min -23
_diffrn_reflns_number 28446
_diffrn_reflns_theta_full 27.49
_diffrn_reflns_theta_max 27.49
_diffrn_reflns_theta_min 1.58
_exptl_absorpt_coefficient_mu 0.357
_exptl_absorpt_correction_type none
_exptl_crystal_colour colourless
_exptl_crystal_density_diffrn 1.133
_exptl_crystal_description prism
_exptl_crystal_F_000 1528
_exptl_crystal_size_max 0.05
_exptl_crystal_size_mid 0.05
_exptl_crystal_size_min 0.05
_refine_diff_density_max 1.225
_refine_diff_density_min -0.407
_refine_diff_density_rms 0.129
_refine_ls_extinction_method none
_refine_ls_goodness_of_fit_ref 1.057
_refine_ls_hydrogen_treatment constr
_refine_ls_matrix_type full
_refine_ls_number_parameters 460
_refine_ls_number_reflns 9650
_refine_ls_number_restraints 0
_refine_ls_restrained_S_all 1.057
_refine_ls_R_factor_all 0.1053
_refine_ls_R_factor_gt 0.0733
_refine_ls_shift/su_max 0.001
_refine_ls_shift/su_mean 0.000
_refine_ls_structure_factor_coef Fsqd
_refine_ls_weighting_details 'calc w=1/[\s^2^(Fo^2^)+(0.1626P)^2^+0.8874P] where P=(Fo^2^+2Fc^2^)/3'
_refine_ls_weighting_scheme calc
_refine_ls_wR_factor_gt 0.2241
_refine_ls_wR_factor_ref 0.2440
_reflns_number_gt 6729
_reflns_number_total 9650
_reflns_threshold_expression >2sigma(I)
_cod_data_source_file ic300975s_si_001_1.cif
_cod_data_source_block FO3541
_cod_original_sg_symbol_H-M 'P 21/n'
_cod_database_code 4329758

loop_
_symmetry_equiv_pos_as_xyz
'x, y, z'
'-x+1/2, y+1/2, -z+1/2'
'-x, -y, -z'
'x-1/2, -y-1/2, z-1/2'

loop_
_atom_site_label
_atom_site_type_symbol
_atom_site_fract_x
_atom_site_fract_y
_atom_site_fract_z
_atom_site_U_iso_or_equiv
_atom_site_adp_type
_atom_site_occupancy
_atom_site_symmetry_multiplicity
_atom_site_calc_flag
_atom_site_refinement_flags
Ca1 Ca 0.57394(5) 0.07981(4) -0.09112(3) 0.0321(2) Uani 1 1 d .
S1 S 0.75412(7) 0.15946(5) -0.12284(4) 0.0404(2) Uani 1 1 d .
S2 S 0.52478(7) 0.12318(5) -0.23828(5) 0.0429(2) Uani 1 1 d .
P1 P 0.66021(7) 0.18315(5) -0.21523(4) 0.0339(2) Uani 1 1 d .
P2 P 0.66026(7) 0.04260(5) 0.09140(4) 0.0332(2) Uani 1 1 d .
O1 O 0.6500(2) 0.08196(17) 0.02248(14) 0.0560(7) Uani 1 1 d .
O2 O 0.5792(2) -0.01714(15) 0.09943(14) 0.0458(6) Uani 1 1 d .
O3 O 0.4861(2) 0.19365(14) -0.06680(14) 0.0467(6) Uani 1 1 d .
O4 O 0.6532(2) -0.03949(15) -0.10776(16) 0.0555(7) Uani 1 1 d .
C1 C 0.6305(3) 0.2856(2) -0.21627(17) 0.0379(7) Uani 1 1 d .
C2 C 0.7062(3) 0.3354(2) -0.1801(2) 0.0478(9) Uani 1 1 d .
H2A H 0.7722 0.3160 -0.1552 0.057 Uiso 1 1 calc R
C3 C 0.6856(4) 0.4143(2) -0.1800(2) 0.0585(11) Uani 1 1 d .
H3A H 0.7376 0.4486 -0.1557 0.070 Uiso 1 1 calc R
C4 C 0.5887(4) 0.4414(2) -0.2159(2) 0.0609(11) Uani 1 1 d .
H4A H 0.5736 0.4945 -0.2154 0.073 Uiso 1 1 calc R
C5 C 0.5137(4) 0.3923(3) -0.2524(2) 0.0574(11) Uani 1 1 d .
H5A H 0.4478 0.4118 -0.2773 0.069 Uiso 1 1 calc R
C6 C 0.5344(3) 0.3133(2) -0.25284(19) 0.0455(8) Uani 1 1 d .
H6A H 0.4828 0.2793 -0.2780 0.055 Uiso 1 1 calc R
C7 C 0.7384(3) 0.17015(19) -0.28411(17) 0.0379(7) Uani 1 1 d .
C8 C 0.8406(3) 0.2030(2) -0.2773(2) 0.0489(9) Uani 1 1 d .
H8A H 0.8681 0.2330 -0.2372 0.059 Uiso 1 1 calc R
C9 C 0.9013(3) 0.1919(3) -0.3287(2) 0.0579(11) Uani 1 1 d .
H9A H 0.9705 0.2140 -0.3238 0.069 Uiso 1 1 calc R
C10 C 0.8612(4) 0.1487(3) -0.3873(2) 0.0597(12) Uani 1 1 d .
H10A H 0.9032 0.1405 -0.4223 0.072 Uiso 1 1 calc R
C11 C 0.7607(4) 0.1177(3) -0.3949(2) 0.0654(12) Uani 1 1 d .
H11A H 0.7332 0.0887 -0.4357 0.079 Uiso 1 1 calc R
C12 C 0.6986(4) 0.1278(2) -0.3441(2) 0.0520(9) Uani 1 1 d .
H12A H 0.6291 0.1060 -0.3501 0.062 Uiso 1 1 calc R
C13 C 0.6576(3) 0.1134(2) 0.1593(2) 0.0531(10) Uani 1 1 d .
C14 C 0.5990(4) 0.1009(3) 0.2124(2) 0.0647(12) Uani 1 1 d .
H14A H 0.5587 0.0550 0.2113 0.078 Uiso 1 1 calc R
C15 C 0.5967(5) 0.1516(4) 0.2657(3) 0.0869(18) Uani 1 1 d .
H15A H 0.5550 0.1417 0.3006 0.104 Uiso 1 1 calc R
C16 C 0.6569(6) 0.2178(4) 0.2674(4) 0.097(2) Uani 1 1 d .
H16A H 0.6581 0.2528 0.3050 0.116 Uiso 1 1 calc R
C17 C 0.7147(6) 0.2340(3) 0.2167(4) 0.094(2) Uani 1 1 d .
H17A H 0.7534 0.2807 0.2180 0.113 Uiso 1 1 calc R
C18 C 0.7165(4) 0.1798(2) 0.1611(3) 0.0765(16) Uani 1 1 d .
H18A H 0.7579 0.1897 0.1261 0.092 Uiso 1 1 calc R
C19 C 0.7908(3) -0.00149(19) 0.11178(17) 0.0371(7) Uani 1 1 d .
C20 C 0.8695(3) 0.0135(3) 0.0731(2) 0.0621(12) Uani 1 1 d .
H20A H 0.8557 0.0477 0.0345 0.074 Uiso 1 1 calc R
C21 C 0.9691(4) -0.0219(4) 0.0910(3) 0.0841(18) Uani 1 1 d .
H21A H 1.0238 -0.0113 0.0650 0.101 Uiso 1 1 calc R
C22 C 0.9879(4) -0.0723(3) 0.1465(4) 0.091(2) Uani 1 1 d .
H22A H 1.0554 -0.0971 0.1579 0.109 Uiso 1 1 calc R
C23 C 0.9122(4) -0.0870(2) 0.1848(3) 0.0718(15) Uani 1 1 d .
H23A H 0.9266 -0.1209 0.2237 0.086 Uiso 1 1 calc R
C24 C 0.8141(3) -0.0524(2) 0.1671(2) 0.0503(10) Uani 1 1 d .
H24A H 0.7603 -0.0638 0.1936 0.060 Uiso 1 1 calc R
C25 C 0.5375(3) 0.2566(2) -0.0261(2) 0.0534(10) Uani 1 1 d .
H25A H 0.6151 0.2571 -0.0268 0.064 Uiso 1 1 calc R
H25B H 0.5276 0.2526 0.0232 0.064 Uiso 1 1 calc R
C26 C 0.4855(4) 0.3271(2) -0.0592(2) 0.0555(10) Uani 1 1 d .
H26A H 0.5184 0.3439 -0.0991 0.067 Uiso 1 1 calc R
H26B H 0.4892 0.3693 -0.0249 0.067 Uiso 1 1 calc R
C27 C 0.3709(4) 0.3002(3) -0.0839(3) 0.0631(12) Uani 1 1 d .
H27A H 0.3295 0.3031 -0.0455 0.076 Uiso 1 1 calc R
H27B H 0.3345 0.3312 -0.1240 0.076 Uiso 1 1 calc R
C28 C 0.3840(3) 0.2193(2) -0.1052(2) 0.0522(10) Uani 1 1 d .
H28A H 0.3255 0.1872 -0.0937 0.063 Uiso 1 1 calc R
H28B H 0.3825 0.2161 -0.1563 0.063 Uiso 1 1 calc R
C29 C 0.7202(4) -0.0613(3) -0.1574(3) 0.0669(13) Uani 1 1 d .
H29A H 0.7641 -0.0175 -0.1677 0.080 Uiso 1 1 calc R
H29B H 0.6758 -0.0793 -0.2019 0.080 Uiso 1 1 calc R
C30 C 0.7908(4) -0.1253(3) -0.1221(3) 0.0695(13) Uani 1 1 d .
H30A H 0.8661 -0.1080 -0.1094 0.083 Uiso 1 1 calc R
H30B H 0.7877 -0.1700 -0.1537 0.083 Uiso 1 1 calc R
C31 C 0.7475(3) -0.1459(2) -0.0569(2) 0.0543(10) Uani 1 1 d .
H31A H 0.7387 -0.2019 -0.0534 0.065 Uiso 1 1 calc R
H31B H 0.7959 -0.1274 -0.0142 0.065 Uiso 1 1 calc R
C32 C 0.6410(3) -0.1059(2) -0.0665(2) 0.0501(9) Uani 1 1 d .
H32A H 0.5833 -0.1393 -0.0913 0.060 Uiso 1 1 calc R
H32B H 0.6237 -0.0911 -0.0207 0.060 Uiso 1 1 calc R
O1TA O 0.7268(8) 0.0028(6) 0.4607(5) 0.122(4) Uani 0.50 1 d P
C1TA C 0.6852(11) 0.0064(6) 0.3984(6) 0.079(3) Uani 0.50 1 d P
H1TA H 0.6682 0.0605 0.3860 0.095 Uiso 0.50 1 calc PR
H1TB H 0.6169 -0.0223 0.3911 0.095 Uiso 0.50 1 calc PR
C2TA C 0.7509(9) -0.0235(6) 0.3523(4) 0.072(3) Uani 0.50 1 d P
H2TA H 0.7592 0.0140 0.3155 0.086 Uiso 0.50 1 calc PR
H2TB H 0.7206 -0.0715 0.3297 0.086 Uiso 0.50 1 calc PR
C3TA C 0.8747(14) -0.0405(9) 0.4093(12) 0.166(10) Uani 0.50 1 d P
H3TA H 0.9053 -0.0916 0.4033 0.200 Uiso 0.50 1 calc PR
H3TB H 0.9284 0.0001 0.4080 0.200 Uiso 0.50 1 calc PR
C4TA C 0.8206(7) -0.0353(6) 0.4711(4) 0.062(2) Uani 0.50 1 d P
H4TA H 0.8079 -0.0879 0.4866 0.074 Uiso 0.50 1 calc PR
H4TB H 0.8702 -0.0101 0.5098 0.074 Uiso 0.50 1 calc PR
O1TB O 0.5058(6) -0.2501(4) 0.4901(4) 0.0776(19) Uani 0.50 1 d P
C1TB C 0.4684(7) -0.2304(5) 0.5582(4) 0.0513(18) Uani 0.50 1 d P
H1TC H 0.3893 -0.2281 0.5502 0.062 Uiso 0.50 1 calc PR
H1TD H 0.4930 -0.2699 0.5941 0.062 Uiso 0.50 1 calc PR
C2TB C 0.5115(6) -0.1602(4) 0.5803(4) 0.0445(17) Uani 0.50 1 d P
H2TC H 0.5729 -0.1671 0.6194 0.053 Uiso 0.50 1 calc PR
H2TD H 0.4570 -0.1285 0.5973 0.053 Uiso 0.50 1 calc PR
C3TB C 0.5449(7) -0.1243(4) 0.5247(5) 0.056(2) Uani 0.50 1 d P
H3TC H 0.6045 -0.0887 0.5417 0.068 Uiso 0.50 1 calc PR
H3TD H 0.4853 -0.0953 0.4963 0.068 Uiso 0.50 1 calc PR
C4TB C 0.5807(6) -0.1870(5) 0.4828(4) 0.0500(18) Uani 0.50 1 d P
H4TC H 0.6556 -0.2018 0.5019 0.060 Uiso 0.50 1 calc PR
H4TD H 0.5749 -0.1718 0.4331 0.060 Uiso 0.50 1 calc PR

loop_
_atom_site_aniso_label
_atom_site_aniso_U_11
_atom_site_aniso_U_22
_atom_site_aniso_U_33
_atom_site_aniso_U_23
_atom_site_aniso_U_13
_atom_site_aniso_U_12
Ca1 0.0300(4) 0.0336(4) 0.0333(4) 0.0056(3) 0.0069(3) 0.0028(2)
S1 0.0324(4) 0.0490(5) 0.0387(5) 0.0103(4) 0.0036(3) -0.0002(3)
S2 0.0390(5) 0.0519(5) 0.0361(5) 0.0052(4) 0.0027(4) -0.0055(4)
P1 0.0332(5) 0.0384(5) 0.0307(4) 0.0064(3) 0.0070(3) 0.0041(3)
P2 0.0313(4) 0.0356(4) 0.0304(4) -0.0005(3) -0.0003(3) -0.0014(3)
O1 0.0550(17) 0.0680(18) 0.0412(14) 0.0150(13) -0.0010(12) -0.0019(13)
O2 0.0365(13) 0.0486(14) 0.0537(15) -0.0023(12) 0.0125(11) -0.0063(11)
O3 0.0428(14) 0.0427(13) 0.0499(15) -0.0059(11) -0.0035(11) 0.0111(11)
O4 0.0657(18) 0.0410(14) 0.0695(18) 0.0070(13) 0.0381(15) 0.0151(12)
C1 0.0446(19) 0.0404(18) 0.0310(16) 0.0054(14) 0.0126(14) 0.0062(14)
C2 0.046(2) 0.050(2) 0.047(2) 0.0042(17) 0.0058(17) 0.0063(16)
C3 0.077(3) 0.042(2) 0.056(2) -0.0020(18) 0.011(2) 0.0043(19)
C4 0.086(3) 0.043(2) 0.055(2) 0.0091(19) 0.016(2) 0.016(2)
C5 0.062(3) 0.058(2) 0.051(2) 0.014(2) 0.007(2) 0.025(2)
C6 0.046(2) 0.048(2) 0.0411(19) 0.0071(16) 0.0041(16) 0.0103(16)
C7 0.0416(19) 0.0397(17) 0.0340(17) 0.0104(14) 0.0111(14) 0.0119(14)
C8 0.041(2) 0.061(2) 0.047(2) 0.0056(18) 0.0124(16) 0.0058(17)
C9 0.044(2) 0.083(3) 0.050(2) 0.016(2) 0.0188(18) 0.014(2)
C10 0.065(3) 0.072(3) 0.048(2) 0.015(2) 0.028(2) 0.021(2)
C11 0.093(4) 0.067(3) 0.042(2) -0.009(2) 0.027(2) -0.002(3)
C12 0.061(3) 0.054(2) 0.044(2) -0.0027(17) 0.0158(18) -0.0020(19)
C13 0.048(2) 0.045(2) 0.056(2) -0.0116(18) -0.0181(18) 0.0152(17)
C14 0.065(3) 0.078(3) 0.048(2) -0.016(2) 0.001(2) 0.022(2)
C15 0.097(4) 0.101(4) 0.059(3) -0.023(3) 0.002(3) 0.041(4)
C16 0.099(5) 0.085(4) 0.089(4) -0.036(4) -0.028(4) 0.047(4)
C17 0.094(4) 0.061(3) 0.105(5) -0.029(3) -0.037(4) 0.017(3)
C18 0.071(3) 0.045(2) 0.099(4) -0.009(2) -0.024(3) 0.003(2)
C19 0.0332(17) 0.0390(17) 0.0370(17) -0.0095(14) 0.0010(13) -0.0041(13)
C20 0.036(2) 0.099(4) 0.052(2) -0.017(2) 0.0097(18) -0.010(2)
C21 0.042(3) 0.136(5) 0.076(3) -0.048(4) 0.014(2) -0.001(3)
C22 0.055(3) 0.080(4) 0.120(5) -0.057(4) -0.025(3) 0.027(3)
C23 0.050(3) 0.041(2) 0.113(4) -0.004(2) -0.018(3) 0.0048(18)
C24 0.040(2) 0.0372(18) 0.067(3) 0.0018(18) -0.0079(18) 0.0012(15)
C25 0.051(2) 0.050(2) 0.057(2) -0.0146(19) 0.0035(18) 0.0025(18)
C26 0.075(3) 0.048(2) 0.048(2) -0.0067(18) 0.022(2) -0.003(2)
C27 0.069(3) 0.052(2) 0.064(3) -0.010(2) 0.001(2) 0.021(2)
C28 0.043(2) 0.052(2) 0.058(2) -0.0041(19) -0.0012(18) 0.0114(17)
C29 0.074(3) 0.066(3) 0.072(3) 0.002(2) 0.043(3) 0.015(2)
C30 0.060(3) 0.058(3) 0.099(4) -0.011(3) 0.037(3) 0.010(2)
C31 0.050(2) 0.045(2) 0.068(3) -0.0002(19) 0.010(2) 0.0065(17)
C32 0.057(2) 0.0391(19) 0.058(2) 0.0082(18) 0.0223(19) 0.0056(17)
O1TA 0.113(7) 0.137(8) 0.101(7) -0.036(6) -0.021(5) 0.064(6)
C1TA 0.111(9) 0.065(6) 0.067(6) -0.008(5) 0.029(6) -0.015(6)
C2TA 0.088(7) 0.083(7) 0.037(4) -0.010(4) -0.007(4) 0.026(5)
C3TA 0.148(15) 0.091(10) 0.30(3) 0.047(13) 0.143(18) 0.064(10)
C4TA 0.063(5) 0.084(6) 0.034(4) -0.013(4) -0.004(4) 0.032(5)
O1TB 0.074(5) 0.068(4) 0.086(5) -0.006(4) 0.003(4) -0.006(3)
C1TB 0.046(4) 0.053(5) 0.056(5) 0.001(4) 0.014(4) -0.009(3)
C2TB 0.051(4) 0.032(3) 0.055(4) -0.015(3) 0.019(3) 0.002(3)
C3TB 0.056(5) 0.035(4) 0.073(6) 0.004(4) -0.004(4) -0.009(3)
C4TB 0.043(4) 0.057(5) 0.049(4) 0.011(4) 0.007(3) -0.010(3)

loop_
_atom_type_symbol
_atom_type_description
_atom_type_scat_dispersion_real
_atom_type_scat_dispersion_imag
_atom_type_scat_source
C C 0.0033 0.0016 'International Tables Vol C Tables 4.2.6.8 and 6.1.1.4'
H H 0.0000 0.0000 'International Tables Vol C Tables 4.2.6.8 and 6.1.1.4'
O O 0.0106 0.0060 'International Tables Vol C Tables 4.2.6.8 and 6.1.1.4'
P P 0.1023 0.0942 'International Tables Vol C Tables 4.2.6.8 and 6.1.1.4'
S S 0.1246 0.1234 'International Tables Vol C Tables 4.2.6.8 and 6.1.1.4'
Ca Ca 0.2262 0.3064 'International Tables Vol C Tables 4.2.6.8 and 6.1.1.4'

loop_
_geom_angle_atom_site_label_1
_geom_angle_atom_site_label_2
_geom_angle_atom_site_label_3
_geom_angle
_geom_angle_site_symmetry_1
_geom_angle_site_symmetry_3
O2 Ca1 O1 107.07(10) 3_655 .
O2 Ca1 O4 86.83(10) 3_655 .
O1 Ca1 O4 91.84(11) . .
O2 Ca1 O3 89.43(10) 3_655 .
O1 Ca1 O3 85.60(10) . .
O4 Ca1 O3 174.64(10) . .
O2 Ca1 S1 163.61(8) 3_655 .
O1 Ca1 S1 89.24(8) . .
O4 Ca1 S1 91.24(7) . .
O3 Ca1 S1 93.43(7) . .
O2 Ca1 S2 91.83(7) 3_655 .
O1 Ca1 S2 159.71(8) . .
O4 Ca1 S2 96.62(8) . .
O3 Ca1 S2 87.32(7) . .
S1 Ca1 S2 72.22(3) . .
O2 Ca1 P1 127.94(7) 3_655 .
O1 Ca1 P1 124.01(8) . .
O4 Ca1 P1 99.95(7) . .
O3 Ca1 P1 85.38(7) . .
S1 Ca1 P1 36.57(2) . .
S2 Ca1 P1 36.27(2) . .
O2 Ca1 P2 94.95(7) 3_655 .
O1 Ca1 P2 13.55(7) . .
O4 Ca1 P2 85.09(8) . .
O3 Ca1 P2 91.43(7) . .
S1 Ca1 P2 101.10(3) . .
S2 Ca1 P2 173.10(3) . .
P1 Ca1 P2 136.87(3) . .
P1 S1 Ca1 85.69(4) . .
P1 S2 Ca1 84.13(4) . .
C7 P1 C1 104.68(15) . .
C7 P1 S2 109.63(13) . .
C1 P1 S2 110.16(12) . .
C7 P1 S1 108.34(11) . .
C1 P1 S1 107.43(12) . .
S2 P1 S1 115.98(5) . .
C7 P1 Ca1 139.04(11) . .
C1 P1 Ca1 116.17(11) . .
S2 P1 Ca1 59.60(3) . .
S1 P1 Ca1 57.74(3) . .
O1 P2 O2 118.01(16) . .
O1 P2 C19 108.51(17) . .
O2 P2 C19 107.59(15) . .
O1 P2 C13 109.08(19) . .
O2 P2 C13 107.17(19) . .
C19 P2 C13 105.84(16) . .
O1 P2 Ca1 20.62(12) . .
O2 P2 Ca1 98.04(11) . .
C19 P2 Ca1 113.32(11) . .
C13 P2 Ca1 123.57(13) . .
P2 O1 Ca1 145.84(18) . .
P2 O2 Ca1 162.14(17) . 3_655
C25 O3 C28 108.6(3) . .
C25 O3 Ca1 124.7(2) . .
C28 O3 Ca1 124.7(2) . .
C32 O4 C29 107.2(3) . .
C32 O4 Ca1 123.0(2) . .
C29 O4 Ca1 129.8(2) . .
C6 C1 C2 120.3(3) . .
C6 C1 P1 120.6(3) . .
C2 C1 P1 119.1(3) . .
C1 C2 C3 120.3(4) . .
C1 C2 H2A 119.8 . .
C3 C2 H2A 119.8 . .
C4 C3 C2 119.0(4) . .
C4 C3 H3A 120.5 . .
C2 C3 H3A 120.5 . .
C5 C4 C3 120.9(4) . .
C5 C4 H4A 119.6 . .
C3 C4 H4A 119.6 . .
C4 C5 C6 120.2(4) . .
C4 C5 H5A 119.9 . .
C6 C5 H5A 119.9 . .
C1 C6 C5 119.3(4) . .
C1 C6 H6A 120.4 . .
C5 C6 H6A 120.4 . .
C12 C7 C8 118.9(3) . .
C12 C7 P1 121.0(3) . .
C8 C7 P1 120.1(3) . .
C9 C8 C7 120.3(4) . .
C9 C8 H8A 119.9 . .
C7 C8 H8A 119.9 . .
C10 C9 C8 120.0(4) . .
C10 C9 H9A 120.0 . .
C8 C9 H9A 120.0 . .
C11 C10 C9 120.0(4) . .
C11 C10 H10A 120.0 . .
C9 C10 H10A 120.0 . .
C10 C11 C12 121.0(4) . .
C10 C11 H11A 119.5 . .
C12 C11 H11A 119.5 . .
C11 C12 C7 119.8(4) . .
C11 C12 H12A 120.1 . .
C7 C12 H12A 120.1 . .
C18 C13 C14 118.3(4) . .
C18 C13 P2 120.7(4) . .
C14 C13 P2 120.9(3) . .
C15 C14 C13 123.1(6) . .
C15 C14 H14A 118.4 . .
C13 C14 H14A 118.4 . .
C14 C15 C16 118.1(6) . .
C14 C15 H15A 121.0 . .
C16 C15 H15A 121.0 . .
C17 C16 C15 121.8(6) . .
C17 C16 H16A 119.1 . .
C15 C16 H16A 119.1 . .
C16 C17 C18 119.3(6) . .
C16 C17 H17A 120.3 . .
C18 C17 H17A 120.3 . .
C13 C18 C17 119.3(6) . .
C13 C18 H18A 120.3 . .
C17 C18 H18A 120.3 . .
C20 C19 C24 118.1(4) . .
C20 C19 P2 121.9(3) . .
C24 C19 P2 120.0(3) . .
C19 C20 C21 119.7(5) . .
C19 C20 H20A 120.1 . .
C21 C20 H20A 120.1 . .
C22 C21 C20 119.7(5) . .
C22 C21 H21A 120.1 . .
C20 C21 H21A 120.1 . .
C23 C22 C21 121.1(5) . .
C23 C22 H22A 119.5 . .
C21 C22 H22A 119.5 . .
C22 C23 C24 119.2(5) . .
C22 C23 H23A 120.4 . .
C24 C23 H23A 120.4 . .
C23 C24 C19 122.1(5) . .
C23 C24 H24A 118.9 . .
C19 C24 H24A 118.9 . .
O3 C25 C26 106.1(3) . .
O3 C25 H25A 110.5 . .
C26 C25 H25A 110.5 . .
O3 C25 H25B 110.5 . .
C26 C25 H25B 110.5 . .
H25A C25 H25B 108.7 . .
C25 C26 C27 101.7(3) . .
C25 C26 H26A 111.4 . .
C27 C26 H26A 111.4 . .
C25 C26 H26B 111.4 . .
C27 C26 H26B 111.4 . .
H26A C26 H26B 109.3 . .
C28 C27 C26 103.4(3) . .
C28 C27 H27A 111.1 . .
C26 C27 H27A 111.1 . .
C28 C27 H27B 111.1 . .
C26 C27 H27B 111.1 . .
H27A C27 H27B 109.1 . .
O3 C28 C27 106.7(3) . .
O3 C28 H28A 110.4 . .
C27 C28 H28A 110.4 . .
O3 C28 H28B 110.4 . .
C27 C28 H28B 110.4 . .
H28A C28 H28B 108.6 . .
O4 C29 C30 105.4(4) . .
O4 C29 H29A 110.7 . .
C30 C29 H29A 110.7 . .
O4 C29 H29B 110.7 . .
C30 C29 H29B 110.7 . .
H29A C29 H29B 108.8 . .
C29 C30 C31 106.1(3) . .
C29 C30 H30A 110.5 . .
C31 C30 H30A 110.5 . .
C29 C30 H30B 110.5 . .
C31 C30 H30B 110.5 . .
H30A C30 H30B 108.7 . .
C32 C31 C30 104.2(4) . .
C32 C31 H31A 110.9 . .
C30 C31 H31A 110.9 . .
C32 C31 H31B 110.9 . .
C30 C31 H31B 110.9 . .
H31A C31 H31B 108.9 . .
O4 C32 C31 104.9(3) . .
O4 C32 H32A 110.8 . .
C31 C32 H32A 110.8 . .
O4 C32 H32B 110.8 . .
C31 C32 H32B 110.8 . .
H32A C32 H32B 108.9 . .
C1TA O1TA C4TA 112.3(10) . .
O1TA C1TA C2TA 113.7(12) . .
O1TA C1TA H1TA 108.8 . .
C2TA C1TA H1TA 108.8 . .
O1TA C1TA H1TB 108.8 . .
C2TA C1TA H1TB 108.8 . .
H1TA C1TA H1TB 107.7 . .
C1TA C2TA C3TA 103.0(9) . .
C1TA C2TA H2TA 111.2 . .
C3TA C2TA H2TA 111.2 . .
C1TA C2TA H2TB 111.2 . .
C3TA C2TA H2TB 111.2 . .
H2TA C2TA H2TB 109.1 . .
C4TA C3TA C2TA 90.2(9) . .
C4TA C3TA H3TA 113.6 . .
C2TA C3TA H3TA 113.6 . .
C4TA C3TA H3TB 113.6 . .
C2TA C3TA H3TB 113.6 . .
H3TA C3TA H3TB 110.9 . .
O1TA C4TA C3TA 116.0(10) . .
O1TA C4TA H4TA 108.3 . .
C3TA C4TA H4TA 108.3 . .
O1TA C4TA H4TB 108.3 . .
C3TA C4TA H4TB 108.3 . .
H4TA C4TA H4TB 107.4 . .
C4TB O1TB C1TB 102.9(6) . .
C2TB C1TB O1TB 107.6(6) . .
C2TB C1TB H1TC 110.2 . .
O1TB C1TB H1TC 110.2 . .
C2TB C1TB H1TD 110.2 . .
O1TB C1TB H1TD 110.2 . .
H1TC C1TB H1TD 108.5 . .
C1TB C2TB C3TB 108.8(7) . .
C1TB C2TB H2TC 109.9 . .
C3TB C2TB H2TC 109.9 . .
C1TB C2TB H2TD 109.9 . .
C3TB C2TB H2TD 109.9 . .
H2TC C2TB H2TD 108.3 . .
C2TB C3TB C4TB 105.2(6) . .
C2TB C3TB H3TC 110.7 . .
C4TB C3TB H3TC 110.7 . .
C2TB C3TB H3TD 110.7 . .
C4TB C3TB H3TD 110.7 . .
H3TC C3TB H3TD 108.8 . .
C3TB C4TB O1TB 103.3(7) . .
C3TB C4TB H4TC 111.1 . .
O1TB C4TB H4TC 111.1 . .
C3TB C4TB H4TD 111.1 . .
O1TB C4TB H4TD 111.1 . .
H4TC C4TB H4TD 109.1 . .

loop_
_geom_bond_atom_site_label_1
_geom_bond_atom_site_label_2
_geom_bond_distance
_geom_bond_site_symmetry_2
Ca1 O2 2.214(2) 3_655
Ca1 O1 2.237(3) .
Ca1 O4 2.365(3) .
Ca1 O3 2.372(2) .
Ca1 S1 2.8442(11) .
Ca1 S2 2.9081(11) .
Ca1 P1 3.3540(10) .
Ca1 P2 3.5678(10) .
S1 P1 2.0041(12) .
S2 P1 1.9945(12) .
P1 C7 1.822(3) .
P1 C1 1.830(3) .
P2 O1 1.488(3) .
P2 O2 1.496(3) .
P2 C19 1.806(3) .
P2 C13 1.813(4) .
O2 Ca1 2.214(2) 3_655
O3 C25 1.439(4) .
O3 C28 1.443(4) .
O4 C32 1.435(5) .
O4 C29 1.450(5) .
C1 C6 1.382(5) .
C1 C2 1.388(5) .
C2 C3 1.404(6) .
C2 H2A 0.9500 .
C3 C4 1.381(7) .
C3 H3A 0.9500 .
C4 C5 1.377(7) .
C4 H4A 0.9500 .
C5 C6 1.406(5) .
C5 H5A 0.9500 .
C6 H6A 0.9500 .
C7 C12 1.393(5) .
C7 C8 1.403(5) .
C8 C9 1.385(5) .
C8 H8A 0.9500 .
C9 C10 1.381(7) .
C9 H9A 0.9500 .
C10 C11 1.371(7) .
C10 H10A 0.9500 .
C11 C12 1.385(6) .
C11 H11A 0.9500 .
C12 H12A 0.9500 .
C13 C18 1.379(6) .
C13 C14 1.396(7) .
C14 C15 1.368(7) .
C14 H14A 0.9500 .
C15 C16 1.385(10) .
C15 H15A 0.9500 .
C16 C17 1.364(10) .
C16 H16A 0.9500 .
C17 C18 1.438(8) .
C17 H17A 0.9500 .
C18 H18A 0.9500 .
C19 C20 1.382(5) .
C19 C24 1.384(5) .
C20 C21 1.394(7) .
C20 H20A 0.9500 .
C21 C22 1.378(9) .
C21 H21A 0.9500 .
C22 C23 1.345(9) .
C22 H22A 0.9500 .
C23 C24 1.372(6) .
C23 H23A 0.9500 .
C24 H24A 0.9500 .
C25 C26 1.488(6) .
C25 H25A 0.9900 .
C25 H25B 0.9900 .
C26 C27 1.521(7) .
C26 H26A 0.9900 .
C26 H26B 0.9900 .
C27 C28 1.492(6) .
C27 H27A 0.9900 .
C27 H27B 0.9900 .
C28 H28A 0.9900 .
C28 H28B 0.9900 .
C29 C30 1.516(7) .
C29 H29A 0.9900 .
C29 H29B 0.9900 .
C30 C31 1.513(7) .
C30 H30A 0.9900 .
C30 H30B 0.9900 .
C31 C32 1.505(6) .
C31 H31A 0.9900 .
C31 H31B 0.9900 .
C32 H32A 0.9900 .
C32 H32B 0.9900 .
O1TA C1TA 1.227(13) .
O1TA C4TA 1.348(12) .
C1TA C2TA 1.433(14) .
C1TA H1TA 0.9900 .
C1TA H1TB 0.9900 .
C2TA C3TA 1.77(2) .
C2TA H2TA 0.9900 .
C2TA H2TB 0.9900 .
C3TA C4TA 1.490(19) .
C3TA H3TA 0.9900 .
C3TA H3TB 0.9900 .
C4TA H4TA 0.9900 .
C4TA H4TB 0.9900 .
O1TB C4TB 1.482(10) .
O1TB C1TB 1.525(11) .
C1TB C2TB 1.380(10) .
C1TB H1TC 0.9900 .
C1TB H1TD 0.9900 .
C2TB C3TB 1.382(11) .
C2TB H2TC 0.9900 .
C2TB H2TD 0.9900 .
C3TB C4TB 1.485(12) .
C3TB H3TC 0.9900 .
C3TB H3TD 0.9900 .
C4TB H4TC 0.9900 .
C4TB H4TD 0.9900 .
